data_7239894
loop_
_publ_author_name
'Moushi, E.'
'Kourtellaris, Andreas'
'Andreou, Eleni'
'Fidelli, Athena M.'
'Papaefstathiou, Giannis S.'
'Plakatouras, John C.'
'Tasiopoulos, Anastasios'

_publ_section_title
;
 New Metal Organic Frameworks Derived from pyridine-3,5-dicarboxylic acid:
 Structural Diversity Rising from the Addition of Templates in the
 Reaction Systems
;
_journal_name_full CrystEngComm
_journal_paper_doi 10.1039/C9CE02006C
_journal_year 2020
_chemical_formula_sum 'C13 H9 N2 O5 Zn'
_chemical_formula_weight 338.59
_space_group_crystal_system orthorhombic
_space_group_IT_number 19
_space_group_name_Hall 'P 2ac 2ab'
_space_group_name_H-M_alt 'P 21 21 21'
_atom_sites_solution_hydrogens geom
_audit_creation_method SHELXL-2016/6
_audit_update_record
;
2019-10-10 deposited with the CCDC.	2020-02-07 downloaded from the CCDC.
;
_cell_angle_alpha 90
_cell_angle_beta 90
_cell_angle_gamma 90
_cell_formula_units_Z 4
_cell_length_a 7.878(5)
_cell_length_b 12.877(5)
_cell_length_c 17.325(5)
_cell_measurement_reflns_used 1766
_cell_measurement_temperature 100(2)
_cell_measurement_theta_max 72.1268
_cell_measurement_theta_min 3.4271
_cell_volume 1757.5(14)
_computing_structure_refinement 'SHELXL-2016/6 (Sheldrick, 2016)'
_diffrn_ambient_temperature 100(2)
_diffrn_detector_area_resol_mean 10.4223
_diffrn_measured_fraction_theta_full 0.995
_diffrn_measured_fraction_theta_max 0.995
_diffrn_measurement_device_type 'SuperNova, Dual, Cu at zero, Atlas'
_diffrn_radiation_monochromator mirror
_diffrn_radiation_source 'SuperNova (Cu) X-ray Source'
_diffrn_radiation_type CuK\a
_diffrn_radiation_wavelength 1.5418
_diffrn_reflns_av_R_equivalents 0.0286
_diffrn_reflns_av_unetI/netI 0.0415
_diffrn_reflns_Laue_measured_fraction_full 0.995
_diffrn_reflns_Laue_measured_fraction_max 0.995
_diffrn_reflns_limit_h_max 9
_diffrn_reflns_limit_h_min -9
_diffrn_reflns_limit_k_max 15
_diffrn_reflns_limit_k_min -7
_diffrn_reflns_limit_l_max 20
_diffrn_reflns_limit_l_min -17
_diffrn_reflns_number 3968
_diffrn_reflns_point_group_measured_fraction_full 0.996
_diffrn_reflns_point_group_measured_fraction_max 0.996
_diffrn_reflns_theta_full 66.979
_diffrn_reflns_theta_max 66.979
_diffrn_reflns_theta_min 4.278
_exptl_absorpt_coefficient_mu 2.124
_exptl_absorpt_correction_T_max 1.00000
_exptl_absorpt_correction_T_min 0.70463
_exptl_absorpt_correction_type multi-scan
_exptl_absorpt_process_details
;
CrysAlisPro, Agilent Technologies,
Version 1.171.35.19 (release 27-10-2011 CrysAlis171 .NET)
(compiled Oct 27 2011,15:02:11)
Empirical absorption correction using spherical harmonics,
 implemented in SCALE3 ABSPACK scaling algorithm.
;
_exptl_crystal_colour colourless
_exptl_crystal_density_diffrn 1.280
_exptl_crystal_description polyhedral
_exptl_crystal_F_000 684
_exptl_crystal_size_max 0.060
_exptl_crystal_size_mid 0.030
_exptl_crystal_size_min 0.020
_refine_diff_density_max 1.120
_refine_diff_density_min -0.629
_refine_diff_density_rms 0.084
_refine_ls_abs_structure_details
;
 Refined as an inversion twin.
;
_refine_ls_abs_structure_Flack 0.21(7)
_refine_ls_extinction_method none
_refine_ls_goodness_of_fit_ref 1.083
_refine_ls_hydrogen_treatment constr
_refine_ls_matrix_type full
_refine_ls_number_parameters 201
_refine_ls_number_reflns 2623
_refine_ls_number_restraints 36
_refine_ls_restrained_S_all 1.078
_refine_ls_R_factor_all 0.0516
_refine_ls_R_factor_gt 0.0485
_refine_ls_shift/su_max 0.007
_refine_ls_shift/su_mean 0.000
_refine_ls_structure_factor_coef Fsqd
_refine_ls_weighting_details 'w=1/[\s^2^(Fo^2^)+(0.0902P)^2^+0.8980P] where P=(Fo^2^+2Fc^2^)/3'
_refine_ls_weighting_scheme calc
_refine_ls_wR_factor_gt 0.1366
_refine_ls_wR_factor_ref 0.1394
_reflns_Friedel_coverage 0.730
_reflns_Friedel_fraction_full 0.998
_reflns_Friedel_fraction_max 0.998
_reflns_number_gt 2452
_reflns_number_total 2623
_reflns_threshold_expression 'I > 2\s(I)'
_cod_data_source_file c9ce02006c2.cif
_cod_data_source_block 6_sq
_cod_database_code 7239894
_shelx_shelxl_version_number 2016/6
_shelx_space_group_comment
;
The symmetry employed for this shelxl refinement is uniquely defined
by the following loop, which should always be used as a source of
symmetry information in preference to the above space-group names.
They are only intended as comments.
;
_shelx_estimated_absorpt_t_min 0.883
_shelx_estimated_absorpt_t_max 0.959

loop_
_space_group_symop_operation_xyz
'x, y, z'
'-x+1/2, -y, z+1/2'
'x+1/2, -y+1/2, -z'
'-x, y+1/2, -z+1/2'

loop_
_atom_site_label
_atom_site_type_symbol
_atom_site_fract_x
_atom_site_fract_y
_atom_site_fract_z
_atom_site_U_iso_or_equiv
_atom_site_adp_type
_atom_site_occupancy
_atom_site_site_symmetry_order
_atom_site_calc_flag
_atom_site_refinement_flags_posn
_atom_site_refinement_flags_adp
_atom_site_refinement_flags_occupancy
_atom_site_disorder_assembly
_atom_site_disorder_group
Zn1 Zn 0.79047(9) 0.97970(6) 0.64133(4) 0.0281(3) Uani 1 1 d . . . . .
O1A O 1.0002(17) 1.2711(7) 0.3670(10) 0.115(6) Uani 0.78(2) 1 d . U P A 1
O1B O 0.976(8) 1.299(3) 0.454(3) 0.14(2) Uani 0.22(2) 1 d . U P A 2
C1 C 0.8453(9) 1.1129(5) 0.5076(4) 0.0383(15) Uani 1 1 d . . . . .
H1 H 0.864139 1.163440 0.546597 0.046 Uiso 1 1 calc R U . . .
N1 N 0.8172(7) 1.0148(4) 0.5290(3) 0.0348(11) Uani 1 1 d . . . . .
O2 O 1.6053(5) 0.8863(3) 0.6755(3) 0.0347(10) Uani 1 1 d . . . . .
N2 N 1.0012(6) 0.8973(4) 0.6718(3) 0.0283(11) Uani 1 1 d . . . . .
C2 C 0.8484(10) 1.1446(7) 0.4312(5) 0.0493(19) Uani 1 1 d . . . . .
C3 C 0.8216(11) 1.0712(7) 0.3765(4) 0.053(2) Uani 1 1 d . . . . .
H3 H 0.822422 1.089637 0.323415 0.064 Uiso 1 1 calc R U . . .
O3 O 1.4705(7) 1.0048(4) 0.6064(3) 0.0492(13) Uani 1 1 d . . . . .
C4 C 0.7929(15) 0.9684(7) 0.3984(5) 0.063(2) Uani 1 1 d . . . . .
H4 H 0.772789 0.916438 0.360565 0.076 Uiso 1 1 calc R U . . .
O4 O 1.2409(5) 0.6001(3) 0.7911(3) 0.0338(10) Uani 1 1 d . . . . .
C5 C 0.7940(12) 0.9435(5) 0.4749(4) 0.0485(17) Uani 1 1 d . . . . .
H5 H 0.777811 0.873217 0.489808 0.058 Uiso 1 1 calc R U . . .
O5 O 0.9795(6) 0.6493(4) 0.8248(3) 0.0415(11) Uani 1 1 d . . . . .
C8 C 1.3056(9) 0.8809(4) 0.6718(3) 0.0304(12) Uani 1 1 d . . . . .
C7 C 1.1541(7) 0.9290(4) 0.6504(4) 0.0265(11) Uani 1 1 d . . . . .
H7 H 1.160921 0.988599 0.618198 0.032 Uiso 1 1 calc R U . . .
C6 C 0.8728(15) 1.2576(7) 0.4114(7) 0.071(3) Uani 1 1 d . U . . .
H6A H 0.769220 1.284113 0.385662 0.086 Uiso 1 1 calc R U . A 1
H6B H 0.889614 1.297885 0.459432 0.086 Uiso 1 1 calc R U . A 1
C9 C 1.2915(9) 0.7907(4) 0.7163(4) 0.0290(12) Uani 1 1 d . . . . .
H9 H 1.390416 0.753565 0.731186 0.035 Uiso 1 1 calc R U . . .
C10 C 1.1334(9) 0.7559(4) 0.7384(4) 0.0307(13) Uani 1 1 d . . . . .
C11 C 0.9913(9) 0.8104(5) 0.7152(4) 0.0319(14) Uani 1 1 d . . . . .
H11 H 0.882507 0.785945 0.730379 0.038 Uiso 1 1 calc R U . . .
C12 C 1.4704(7) 0.9283(5) 0.6480(4) 0.0323(13) Uani 1 1 d . . . . .
C13 C 1.1113(7) 0.6604(5) 0.7890(4) 0.0290(12) Uani 1 1 d . . . . .

loop_
_atom_site_aniso_label
_atom_site_aniso_U_11
_atom_site_aniso_U_22
_atom_site_aniso_U_33
_atom_site_aniso_U_23
_atom_site_aniso_U_13
_atom_site_aniso_U_12
Zn1 0.0245(4) 0.0175(4) 0.0423(4) 0.0027(3) -0.0003(3) 0.0000(3)
O1A 0.120(9) 0.046(5) 0.180(14) -0.006(7) 0.069(10) -0.011(6)
O1B 0.18(4) 0.08(2) 0.17(3) 0.08(2) -0.08(3) -0.06(2)
C1 0.037(3) 0.024(3) 0.054(4) 0.001(3) -0.004(3) -0.003(3)
N1 0.038(3) 0.030(2) 0.037(2) 0.002(2) 0.001(2) 0.007(3)
O2 0.020(2) 0.027(2) 0.057(3) -0.003(2) -0.0037(18) -0.0015(18)
N2 0.028(3) 0.017(2) 0.040(3) -0.003(2) 0.003(2) 0.002(2)
C2 0.044(4) 0.049(4) 0.056(4) 0.020(4) 0.006(3) 0.011(4)
C3 0.057(5) 0.056(4) 0.045(4) 0.009(3) -0.002(3) 0.015(4)
O3 0.042(2) 0.027(3) 0.079(3) 0.017(2) 0.001(2) -0.005(2)
C4 0.090(6) 0.047(4) 0.052(4) -0.011(4) -0.006(5) 0.014(6)
O4 0.032(2) 0.0184(18) 0.051(2) 0.0054(18) -0.0029(19) -0.0002(17)
C5 0.065(5) 0.028(3) 0.053(4) -0.006(3) -0.004(4) 0.003(4)
O5 0.034(2) 0.029(2) 0.061(3) 0.010(2) 0.003(2) 0.000(2)
C8 0.035(3) 0.016(2) 0.041(3) 0.000(2) -0.001(3) 0.009(3)
C7 0.023(3) 0.018(2) 0.038(3) -0.003(3) 0.002(2) -0.004(2)
C6 0.073(6) 0.048(5) 0.094(7) 0.032(5) 0.007(5) 0.001(5)
C9 0.028(3) 0.015(2) 0.044(3) -0.003(2) -0.001(3) -0.002(3)
C10 0.036(3) 0.017(3) 0.039(3) -0.001(2) -0.001(3) 0.008(3)
C11 0.037(4) 0.019(3) 0.039(3) 0.000(3) 0.004(3) -0.004(3)
C12 0.019(3) 0.021(3) 0.057(4) -0.006(3) 0.001(3) -0.003(2)
C13 0.018(3) 0.021(3) 0.048(3) -0.002(3) -0.004(2) -0.001(2)

loop_
_atom_type_symbol
_atom_type_description
_atom_type_scat_dispersion_real
_atom_type_scat_dispersion_imag
_atom_type_scat_source
C C 0.0181 0.0091 'International Tables Vol C Tables 4.2.6.8 and 6.1.1.4'
H H 0.0000 0.0000 'International Tables Vol C Tables 4.2.6.8 and 6.1.1.4'
N N 0.0311 0.0180 'International Tables Vol C Tables 4.2.6.8 and 6.1.1.4'
O O 0.0492 0.0322 'International Tables Vol C Tables 4.2.6.8 and 6.1.1.4'
Zn Zn -1.5491 0.6778 'International Tables Vol C Tables 4.2.6.8 and 6.1.1.4'

loop_
_geom_angle_atom_site_label_1
_geom_angle_atom_site_label_2
_geom_angle_atom_site_label_3
_geom_angle
_geom_angle_site_symmetry_1
_geom_angle_site_symmetry_3
O4 Zn1 O2 102.05(19) 4_756 1_455
O4 Zn1 N1 114.5(2) 4_756 .
O2 Zn1 N1 120.2(2) 1_455 .
O4 Zn1 N2 111.10(19) 4_756 .
O2 Zn1 N2 101.88(19) 1_455 .
N1 Zn1 N2 106.4(2) . .
N1 C1 C2 123.2(7) . .
N1 C1 H1 118.4 . .
C2 C1 H1 118.4 . .
C5 N1 C1 118.8(6) . .
C5 N1 Zn1 121.0(5) . .
C1 N1 Zn1 120.0(5) . .
C12 O2 Zn1 104.0(4) . 1_655
C7 N2 C11 117.7(5) . .
C7 N2 Zn1 120.4(4) . .
C11 N2 Zn1 121.9(4) . .
C3 C2 C1 117.4(7) . .
C3 C2 C6 122.2(8) . .
C1 C2 C6 120.3(9) . .
C2 C3 C4 119.8(7) . .
C2 C3 H3 120.1 . .
C4 C3 H3 120.1 . .
C5 C4 C3 119.1(8) . .
C5 C4 H4 120.5 . .
C3 C4 H4 120.5 . .
C13 O4 Zn1 113.3(4) . 4_746
N1 C5 C4 121.8(7) . .
N1 C5 H5 119.1 . .
C4 C5 H5 119.1 . .
C7 C8 C9 116.6(6) . .
C7 C8 C12 119.3(5) . .
C9 C8 C12 124.1(6) . .
N2 C7 C8 124.5(6) . .
N2 C7 H7 117.8 . .
C8 C7 H7 117.8 . .
O1B C6 C2 111.7(19) . .
O1A C6 C2 111.6(10) . .
O1A C6 H6A 109.3 . .
C2 C6 H6A 109.3 . .
O1A C6 H6B 109.3 . .
C2 C6 H6B 109.3 . .
H6A C6 H6B 108.0 . .
C10 C9 C8 119.7(6) . .
C10 C9 H9 120.2 . .
C8 C9 H9 120.2 . .
C9 C10 C11 119.1(5) . .
C9 C10 C13 121.8(5) . .
C11 C10 C13 119.1(6) . .
N2 C11 C10 122.4(6) . .
N2 C11 H11 118.8 . .
C10 C11 H11 118.8 . .
O3 C12 O2 124.0(6) . .
O3 C12 C8 119.6(5) . .
O2 C12 C8 116.4(5) . .
O5 C13 O4 126.4(6) . .
O5 C13 C10 119.0(5) . .
O4 C13 C10 114.5(5) . .

loop_
_geom_bond_atom_site_label_1
_geom_bond_atom_site_label_2
_geom_bond_distance
_geom_bond_site_symmetry_2
Zn1 O4 1.958(4) 4_756
Zn1 O2 1.981(5) 1_455
Zn1 N1 2.008(5) .
Zn1 N2 2.040(5) .
O1A C6 1.276(15) .
O1B C6 1.22(5) .
C1 N1 1.336(8) .
C1 C2 1.384(11) .
C1 H1 0.9500 .
N1 C5 1.325(9) .
O2 C12 1.285(8) .
N2 C7 1.325(8) .
N2 C11 1.349(8) .
C2 C3 1.355(13) .
C2 C6 1.508(11) .
C3 C4 1.396(12) .
C3 H3 0.9500 .
O3 C12 1.220(8) .
C4 C5 1.364(11) .
C4 H4 0.9500 .
O4 C13 1.283(7) .
C5 H5 0.9500 .
O5 C13 1.219(8) .
C8 C7 1.395(9) .
C8 C9 1.399(8) .
C8 C12 1.493(9) .
C7 H7 0.9500 .
C6 H6A 0.9900 .
C6 H6B 0.9900 .
C9 C10 1.378(9) .
C9 H9 0.9500 .
C10 C11 1.382(9) .
C10 C13 1.520(8) .
C11 H11 0.9500 .

loop_
_geom_torsion_atom_site_label_1
_geom_torsion_atom_site_label_2
_geom_torsion_atom_site_label_3
_geom_torsion_atom_site_label_4
_geom_torsion
_geom_torsion_site_symmetry_1
C2 C1 N1 C5 1.3(11) .
C2 C1 N1 Zn1 -173.4(6) .
N1 C1 C2 C3 -0.1(11) .
N1 C1 C2 C6 177.1(8) .
C1 C2 C3 C4 -0.2(13) .
C6 C2 C3 C4 -177.3(10) .
C2 C3 C4 C5 -0.7(17) .
C1 N1 C5 C4 -2.1(13) .
Zn1 N1 C5 C4 172.5(8) .
C3 C4 C5 N1 1.8(17) .
C11 N2 C7 C8 -2.3(9) .
Zn1 N2 C7 C8 176.5(5) .
C9 C8 C7 N2 2.8(9) .
C12 C8 C7 N2 -176.0(6) .
C3 C2 C6 O1B -144(4) .
C1 C2 C6 O1B 39(4) .
C3 C2 C6 O1A -59.4(15) .
C1 C2 C6 O1A 123.5(13) .
C7 C8 C9 C10 -1.9(8) .
C12 C8 C9 C10 176.8(6) .
C8 C9 C10 C11 0.8(9) .
C8 C9 C10 C13 -177.9(5) .
C7 N2 C11 C10 1.0(9) .
Zn1 N2 C11 C10 -177.8(5) .
C9 C10 C11 N2 -0.3(9) .
C13 C10 C11 N2 178.4(5) .
Zn1 O2 C12 O3 4.2(8) 1_655
Zn1 O2 C12 C8 -173.5(4) 1_655
C7 C8 C12 O3 -4.4(9) .
C9 C8 C12 O3 176.9(6) .
C7 C8 C12 O2 173.5(6) .
C9 C8 C12 O2 -5.2(9) .
Zn1 O4 C13 O5 1.1(8) 4_746
Zn1 O4 C13 C10 178.7(4) 4_746
C9 C10 C13 O5 159.2(6) .
C11 C10 C13 O5 -19.6(9) .
C9 C10 C13 O4 -18.6(8) .
C11 C10 C13 O4 162.7(6) .
